data_7235108
loop_
_publ_author_name
'Zhang, Menghua'
'Tan, Yingxin'
'Zhao, Xu'
'Zhang, Jianhu'
'Huang, Shiliang'
'Zhai, Zhaohui'
'Liu, Yu'
'Yang, Zhijian'

_publ_section_title
;
 Seeking a novel energetic co-crystal strategy through the interfacial
 self-assembly of CL-20 and HMX nanocrystals
;
_journal_issue 1
_journal_name_full CrystEngComm
_journal_page_first 61
_journal_page_last 67
_journal_paper_doi 10.1039/C9CE01447K
_journal_volume 22
_journal_year 2020
_chemical_formula_sum 'C8 H10 N16 O16'
_chemical_formula_weight 586.32
_space_group_crystal_system monoclinic
_space_group_IT_number 14
_space_group_name_Hall '-P 2ybc'
_space_group_name_H-M_alt 'P 1 21/c 1'
_atom_sites_solution_hydrogens geom
_audit_creation_method SHELXL-2018/3
_audit_update_record
;
2019-05-29 deposited with the CCDC.	2019-11-14 downloaded from the CCDC.
;
_cell_angle_alpha 90
_cell_angle_beta 99.96(3)
_cell_angle_gamma 90
_cell_formula_units_Z 4
_cell_length_a 16.537(4)
_cell_length_b 10.001(4)
_cell_length_c 12.295(3)
_cell_measurement_reflns_used 749
_cell_measurement_temperature 293(2)
_cell_measurement_theta_max 66.4470
_cell_measurement_theta_min 5.4110
_cell_volume 2002.8(11)
_computing_cell_refinement 'CrysAlisPro 1.171.39.9f (Rigaku OD, 2015)'
_computing_data_collection 'CrysAlisPro 1.171.39.9f (Rigaku OD, 2015)'
_computing_data_reduction 'CrysAlisPro 1.171.39.9f (Rigaku OD, 2015)'
_computing_structure_refinement 'SHELXL-2018/3 (Sheldrick, 2018)'
_diffrn_ambient_temperature 293(2)
_diffrn_measured_fraction_theta_full 0.974
_diffrn_measured_fraction_theta_max 0.974
_diffrn_measurement_device_type 'XtaLAB Synergy, Dualflex, HyPix'
_diffrn_measurement_method 'four-circle diffractometer'
_diffrn_radiation_type CuK\a
_diffrn_radiation_wavelength 1.54184
_diffrn_reflns_av_R_equivalents 0.4311
_diffrn_reflns_av_unetI/netI 0.4098
_diffrn_reflns_Laue_measured_fraction_full 0.974
_diffrn_reflns_Laue_measured_fraction_max 0.974
_diffrn_reflns_limit_h_max 19
_diffrn_reflns_limit_h_min -17
_diffrn_reflns_limit_k_max 10
_diffrn_reflns_limit_k_min -11
_diffrn_reflns_limit_l_max 14
_diffrn_reflns_limit_l_min -13
_diffrn_reflns_number 9795
_diffrn_reflns_point_group_measured_fraction_full 0.974
_diffrn_reflns_point_group_measured_fraction_max 0.974
_diffrn_reflns_theta_full 63.679
_diffrn_reflns_theta_max 63.679
_diffrn_reflns_theta_min 5.190
_diffrn_source 'micro-focus sealed X-ray tube'
_exptl_absorpt_coefficient_mu 1.669
_exptl_absorpt_correction_T_max 1.00000
_exptl_absorpt_correction_T_min 0.38217
_exptl_absorpt_correction_type multi-scan
_exptl_absorpt_process_details
;
CrysAlisPro 1.171.39.9f (Rigaku Oxford Diffraction, 2015)
Empirical absorption correction using spherical harmonics,
 implemented in SCALE3 ABSPACK scaling algorithm.
;
_exptl_crystal_colour cololess
_exptl_crystal_density_diffrn 1.945
_exptl_crystal_description prism
_exptl_crystal_F_000 1192
_exptl_crystal_size_max 0.020
_exptl_crystal_size_mid 0.020
_exptl_crystal_size_min 0.020
_refine_diff_density_max 0.858
_refine_diff_density_min -0.890
_refine_diff_density_rms 0.174
_refine_ls_extinction_method none
_refine_ls_goodness_of_fit_ref 1.003
_refine_ls_hydrogen_treatment constr
_refine_ls_matrix_type full
_refine_ls_number_parameters 173
_refine_ls_number_reflns 3220
_refine_ls_number_restraints 0
_refine_ls_restrained_S_all 1.003
_refine_ls_R_factor_all 0.3876
_refine_ls_R_factor_gt 0.1668
_refine_ls_shift/su_max 0.000
_refine_ls_shift/su_mean 0.000
_refine_ls_structure_factor_coef Fsqd
_refine_ls_weighting_details 'w=1/[\s^2^(Fo^2^)+(0.2500P)^2^] where P=(Fo^2^+2Fc^2^)/3'
_refine_ls_weighting_scheme calc
_refine_ls_wR_factor_gt 0.3910
_refine_ls_wR_factor_ref 0.5023
_reflns_Friedel_coverage 0.000
_reflns_number_gt 875
_reflns_number_total 3220
_reflns_threshold_expression 'I > 2\s(I)'
_cod_data_source_file c9ce01447k2.cif
_cod_data_source_block 4
_cod_depositor_comments
;Adding full bibliography for 7235108.cif.

 Adding full bibliography for 7235108.cif.
;
_cod_original_cell_volume 2002.6(11)
_cod_original_sg_symbol_H-M 'P 21/c'
_cod_database_code 7235108
_shelx_shelxl_version_number 2018/3
_shelx_space_group_comment
;
The symmetry employed for this shelxl refinement is uniquely defined
by the following loop, which should always be used as a source of
symmetry information in preference to the above space-group names.
They are only intended as comments.
;
_shelx_estimated_absorpt_t_min 0.967
_shelx_estimated_absorpt_t_max 0.967

loop_
_space_group_symop_operation_xyz
'x, y, z'
'-x, y+1/2, -z+1/2'
'-x, -y, -z'
'x, -y-1/2, z-1/2'

loop_
_atom_site_label
_atom_site_type_symbol
_atom_site_fract_x
_atom_site_fract_y
_atom_site_fract_z
_atom_site_U_iso_or_equiv
_atom_site_adp_type
_atom_site_occupancy
_atom_site_site_symmetry_order
_atom_site_calc_flag
_atom_site_refinement_flags_posn
_atom_site_refinement_flags_adp
_atom_site_refinement_flags_occupancy
_atom_site_disorder_assembly
_atom_site_disorder_group
O3 O 0.4500(9) 0.7806(15) 0.2081(11) 0.077(4) Uiso 1 1 d . . . . .
O4 O 0.4932(10) 0.6058(15) 0.3128(12) 0.085(5) Uiso 1 1 d . . . . .
O5 O 0.2970(9) 0.3113(13) 0.3505(10) 0.070(4) Uiso 1 1 d . . . . .
O6 O 0.1839(9) 0.4167(13) 0.3041(10) 0.065(4) Uiso 1 1 d . . . . .
O7 O 0.1824(8) 0.1481(12) 0.0366(9) 0.059(3) Uiso 1 1 d . . . . .
O8 O 0.3057(10) 0.0951(15) 0.1114(11) 0.083(4) Uiso 1 1 d . . . . .
O9 O 0.0696(8) 0.4070(12) 0.0449(9) 0.058(3) Uiso 1 1 d . . . . .
O10 O 0.0817(9) 0.5846(14) 0.1450(11) 0.070(4) Uiso 1 1 d . . . . .
O11 O 0.3052(9) 0.6812(13) -0.1708(11) 0.070(4) Uiso 1 1 d . . . . .
O12 O 0.3423(8) 0.8197(13) -0.0363(10) 0.063(4) Uiso 1 1 d . . . . .
O13 O 0.1535(9) 0.8381(13) -0.0705(11) 0.074(4) Uiso 1 1 d . . . . .
O14 O 0.1671(8) 0.8570(12) 0.1080(10) 0.060(3) Uiso 1 1 d . . . . .
O15 O 0.0920(8) 0.9212(13) 0.3126(10) 0.066(4) Uiso 1 1 d . . . . .
O16 O 0.0992(8) 1.1344(13) 0.2867(10) 0.064(4) Uiso 1 1 d . . . . .
N1 N 0.3658(9) 0.4068(13) 0.0114(10) 0.044(4) Uiso 1 1 d . . . . .
N3 N 0.3913(9) 0.5820(14) 0.1670(11) 0.047(4) Uiso 1 1 d . . . . .
N4 N 0.4498(11) 0.6686(17) 0.2370(13) 0.065(5) Uiso 1 1 d . . . . .
N5 N 0.2957(9) 0.4952(13) 0.2496(10) 0.044(4) Uiso 1 1 d . . . . .
N6 N 0.2554(11) 0.4043(15) 0.3029(12) 0.055(4) Uiso 1 1 d . . . . .
N7 N 0.2720(8) 0.3106(12) 0.0993(9) 0.036(3) Uiso 1 1 d . . . . .
N8 N 0.2523(11) 0.1774(16) 0.0795(12) 0.058(4) Uiso 1 1 d . . . . .
N9 N 0.1919(8) 0.5102(12) 0.0846(9) 0.037(3) Uiso 1 1 d . . . . .
N10 N 0.1089(10) 0.4985(15) 0.0940(12) 0.056(4) Uiso 1 1 d . . . . .
N11 N 0.3001(8) 0.6173(12) -0.0012(9) 0.037(3) Uiso 1 1 d . . . . .
N12 N 0.3187(10) 0.7196(16) -0.0736(12) 0.056(4) Uiso 1 1 d . . . . .
N13 N 0.0463(9) 0.8825(13) 0.0045(10) 0.042(4) Uiso 1 1 d . . . . .
N14 N 0.1267(10) 0.8535(15) 0.0133(12) 0.057(4) Uiso 1 1 d . . . . .
N15 N 0.0210(8) 1.0121(11) 0.1601(9) 0.032(3) Uiso 1 1 d . . . . .
N16 N 0.0754(10) 1.0266(16) 0.2580(12) 0.055(4) Uiso 1 1 d . . . . .
C1 C 0.2930(10) 0.4797(15) -0.0351(12) 0.036(4) Uiso 1 1 d . . . . .
H1 H 0.280386 0.470810 -0.115635 0.044 Uiso 1 1 calc R U . . .
C2 C 0.2257(11) 0.4114(17) 0.0225(13) 0.048(5) Uiso 1 1 d . . . . .
H2 H 0.183023 0.368751 -0.031681 0.057 Uiso 1 1 calc R U . . .
C3 C 0.3590(11) 0.3444(18) 0.1171(13) 0.049(5) Uiso 1 1 d . . . . .
H3 H 0.394920 0.266581 0.134543 0.059 Uiso 1 1 calc R U . . .
C4 C 0.3724(12) 0.4602(17) 0.2153(14) 0.052(5) Uiso 1 1 d . . . . .
H4 H 0.414614 0.434505 0.277920 0.063 Uiso 1 1 calc R U . . .
C5 C 0.3134(10) 0.6479(17) 0.1152(12) 0.041(4) Uiso 1 1 d . . . . .
H5 H 0.315806 0.744676 0.127805 0.049 Uiso 1 1 calc R U . . .
C6 C 0.2456(10) 0.5824(15) 0.1697(11) 0.034(4) Uiso 1 1 d . . . . .
H6 H 0.215570 0.648709 0.205916 0.041 Uiso 1 1 calc R U . . .
C7 C -0.0051(10) 0.8585(15) -0.1031(11) 0.038(4) Uiso 1 1 d . . . . .
H7A H -0.056461 0.817299 -0.093447 0.046 Uiso 1 1 calc R U . . .
H7B H 0.022801 0.798650 -0.146569 0.046 Uiso 1 1 calc R U . . .
C8 C 0.0110(10) 0.8847(14) 0.1069(11) 0.037(4) Uiso 1 1 d . . . . .
H8A H -0.046996 0.863233 0.089450 0.045 Uiso 1 1 calc R U . . .
H8B H 0.037574 0.816769 0.157106 0.045 Uiso 1 1 calc R U . . .
N2A N 0.423(3) 0.350(5) -0.059(4) 0.103(15) Uiso 0.5 1 d . . P A 1
O1A O 0.4030(17) 0.400(3) -0.150(2) 0.065(7) Uiso 0.5 1 d . . P A 1
O2A O 0.466(2) 0.276(3) -0.018(2) 0.084(9) Uiso 0.5 1 d . . P A 1
N2B N 0.432(2) 0.416(4) -0.022(3) 0.065(10) Uiso 0.5 1 d . . P A 2
O1B O 0.438(2) 0.487(3) -0.101(3) 0.087(9) Uiso 0.5 1 d . . P A 2
O2B O 0.4976(18) 0.363(3) 0.038(2) 0.072(8) Uiso 0.5 1 d . . P A 2

loop_
_atom_type_symbol
_atom_type_description
_atom_type_scat_dispersion_real
_atom_type_scat_dispersion_imag
_atom_type_scat_source
C C 0.0181 0.0091 'International Tables Vol C Tables 4.2.6.8 and 6.1.1.4'
H H 0.0000 0.0000 'International Tables Vol C Tables 4.2.6.8 and 6.1.1.4'
N N 0.0311 0.0180 'International Tables Vol C Tables 4.2.6.8 and 6.1.1.4'
O O 0.0492 0.0322 'International Tables Vol C Tables 4.2.6.8 and 6.1.1.4'

loop_
_geom_angle_atom_site_label_1
_geom_angle_atom_site_label_2
_geom_angle_atom_site_label_3
_geom_angle
_geom_angle_site_symmetry_1
_geom_angle_site_symmetry_3
N2B N1 C3 122(2) . .
N2B N1 C1 124(2) . .
C3 N1 C1 112.4(13) . .
C3 N1 N2A 120(2) . .
C1 N1 N2A 122(2) . .
C4 N3 N4 115.8(14) . .
C4 N3 C5 108.9(14) . .
N4 N3 C5 115.2(13) . .
O3 N4 O4 132.6(18) . .
O3 N4 N3 115.0(16) . .
O4 N4 N3 112.3(16) . .
N6 N5 C4 120.4(14) . .
N6 N5 C6 117.1(14) . .
C4 N5 C6 111.9(13) . .
O6 N6 O5 122.9(16) . .
O6 N6 N5 120.4(15) . .
O5 N6 N5 116.7(16) . .
N8 N7 C3 116.5(14) . .
N8 N7 C2 117.2(13) . .
C3 N7 C2 108.9(13) . .
O7 N8 O8 123.7(17) . .
O7 N8 N7 119.0(15) . .
O8 N8 N7 117.1(17) . .
N10 N9 C2 117.9(14) . .
N10 N9 C6 118.0(13) . .
C2 N9 C6 119.2(14) . .
O10 N10 O9 125.6(17) . .
O10 N10 N9 116.4(15) . .
O9 N10 N9 117.8(15) . .
N12 N11 C1 121.5(12) . .
N12 N11 C5 117.1(12) . .
C1 N11 C5 118.8(12) . .
O12 N12 O11 130.7(16) . .
O12 N12 N11 118.4(14) . .
O11 N12 N11 111.0(14) . .
N14 N13 C7 116.6(13) . .
N14 N13 C8 117.7(13) . .
C7 N13 C8 121.3(14) . .
O13 N14 O14 126.3(18) . .
O13 N14 N13 117.7(15) . .
O14 N14 N13 115.6(14) . .
N16 N15 C8 119.9(13) . .
N16 N15 C7 110.9(12) . 3_575
C8 N15 C7 124.7(12) . 3_575
O16 N16 O15 125.2(16) . .
O16 N16 N15 119.4(15) . .
O15 N16 N15 115.3(14) . .
N11 C1 N1 110.5(13) . .
N11 C1 C2 108.3(12) . .
N1 C1 C2 102.1(12) . .
N11 C1 H1 111.8 . .
N1 C1 H1 111.8 . .
C2 C1 H1 111.8 . .
N9 C2 N7 109.6(12) . .
N9 C2 C1 108.4(13) . .
N7 C2 C1 104.5(13) . .
N9 C2 H2 111.4 . .
N7 C2 H2 111.4 . .
C1 C2 H2 111.4 . .
N1 C3 N7 101.0(13) . .
N1 C3 C4 109.1(13) . .
N7 C3 C4 106.0(13) . .
N1 C3 H3 113.3 . .
N7 C3 H3 113.3 . .
C4 C3 H3 113.3 . .
N3 C4 N5 100.5(14) . .
N3 C4 C3 107.9(13) . .
N5 C4 C3 111.5(14) . .
N3 C4 H4 112.1 . .
N5 C4 H4 112.1 . .
C3 C4 H4 112.1 . .
N11 C5 N3 107.7(12) . .
N11 C5 C6 110.0(13) . .
N3 C5 C6 105.4(12) . .
N11 C5 H5 111.2 . .
N3 C5 H5 111.2 . .
C6 C5 H5 111.2 . .
N9 C6 N5 113.3(12) . .
N9 C6 C5 107.4(12) . .
N5 C6 C5 100.0(12) . .
N9 C6 H6 111.8 . .
N5 C6 H6 111.8 . .
C5 C6 H6 111.8 . .
N13 C7 N15 108.3(12) . 3_575
N13 C7 H7A 110.0 . .
N15 C7 H7A 110.0 3_575 .
N13 C7 H7B 110.0 . .
N15 C7 H7B 110.0 3_575 .
H7A C7 H7B 108.4 . .
N15 C8 N13 111.8(12) . .
N15 C8 H8A 109.3 . .
N13 C8 H8A 109.3 . .
N15 C8 H8B 109.3 . .
N13 C8 H8B 109.3 . .
H8A C8 H8B 107.9 . .
O2A N2A O1A 139(6) . .
O2A N2A N1 115(4) . .
O1A N2A N1 106(4) . .
N1 N2B O1B 120(4) . .
N1 N2B O2B 119(3) . .
O1B N2B O2B 120(4) . .

loop_
_geom_bond_atom_site_label_1
_geom_bond_atom_site_label_2
_geom_bond_distance
_geom_bond_site_symmetry_2
O3 N4 1.175(18) .
O4 N4 1.243(19) .
O5 N6 1.241(18) .
O6 N6 1.191(18) .
O7 N8 1.219(17) .
O8 N8 1.222(18) .
O9 N10 1.220(17) .
O10 N10 1.198(17) .
O11 N12 1.239(17) .
O12 N12 1.142(16) .
O13 N14 1.200(17) .
O14 N14 1.238(17) .
O15 N16 1.254(17) .
O16 N16 1.181(16) .
N1 N2B 1.23(4) .
N1 C3 1.46(2) .
N1 C1 1.44(2) .
N1 N2A 1.51(5) .
N3 C4 1.41(2) .
N3 N4 1.46(2) .
N3 C5 1.49(2) .
N5 N6 1.361(18) .
N5 C4 1.45(2) .
N5 C6 1.459(19) .
N7 N8 1.384(18) .
N7 C3 1.46(2) .
N7 C2 1.50(2) .
N9 N10 1.401(19) .
N9 C2 1.42(2) .
N9 C6 1.443(19) .
N11 N12 1.424(18) .
N11 C1 1.437(18) .
N11 C5 1.442(18) .
N13 N14 1.347(19) .
N13 C7 1.464(18) .
N13 C8 1.476(19) .
N15 N16 1.381(18) .
N15 C8 1.428(18) .
N15 C7 1.474(18) 3_575
C1 C2 1.57(2) .
C1 H1 0.9800 .
C2 H2 0.9800 .
C3 C4 1.66(2) .
C3 H3 0.9800 .
C4 H4 0.9800 .
C5 C6 1.55(2) .
C5 H5 0.9800 .
C6 H6 0.9800 .
C7 H7A 0.9700 .
C7 H7B 0.9700 .
C8 H8A 0.9700 .
C8 H8B 0.9700 .
N2A O2A 1.09(5) .
N2A O1A 1.21(5) .
N2B O1B 1.22(4) .
N2B O2B 1.32(4) .
